data_4109899
loop_
_publ_author_name
'Joseph P. Leonard'
'Paul Jensen'
'Thomas McCabe'
'John E. O'Brien'
'Robert D. Peacock'
'Paul E. Kruger'
'Thorfinnur Gunnlaugsson'

_publ_section_title
;
 Self-Assembly of Chiral Luminescent Lanthanide Coordination Bundles
;
_journal_name_full 'Journal of the American Chemical Society'
_journal_page_first 10986
_journal_page_last 10987
_journal_paper_doi 10.1021/ja073049e
_journal_volume 129
_journal_year 2007
_chemical_formula_moiety (R,R)L.(1/2H2O).(MeOH)
_chemical_formula_sum 'C32 H32 N3 O3.5'
_chemical_formula_weight 514.61
_chemical_name_systematic
; 
 ? 
;
_space_group_IT_number 92
_symmetry_cell_setting tetragonal
_symmetry_space_group_name_Hall 'P 4abw 2nw'
_symmetry_space_group_name_H-M 'P 41 21 2'
_atom_sites_solution_hydrogens geom
_atom_sites_solution_primary direct
_atom_sites_solution_secondary difmap
_audit_creation_method SHELXL-97
_cell_angle_alpha 90.00
_cell_angle_beta 90.00
_cell_angle_gamma 90.00
_cell_formula_units_Z 8
_cell_length_a 20.423(2)
_cell_length_b 20.423(2)
_cell_length_c 13.688(3)
_cell_measurement_temperature 173(2)
_cell_volume 5709.3(15)
_computing_cell_refinement 'Bruker SMART'
_computing_data_collection 'Bruker SMART'
_computing_data_reduction 'Bruker SAINT'
_computing_molecular_graphics 'Bruker SHELXTL'
_computing_publication_material 'Bruker SHELXTL'
_computing_structure_refinement 'SHELXL-97 (Sheldrick, 1997)'
_computing_structure_solution 'SHELXS-97 (Sheldrick, 1990)'
_diffrn_ambient_temperature 173(2)
_diffrn_measured_fraction_theta_full 1.000
_diffrn_measured_fraction_theta_max 1.000
_diffrn_measurement_device_type 'Bruker SMART APEX CCD'
_diffrn_measurement_method 'Omega scans'
_diffrn_radiation_monochromator graphite
_diffrn_radiation_source 'fine-focus sealed tube'
_diffrn_radiation_type MoK\a
_diffrn_radiation_wavelength 0.71073
_diffrn_reflns_av_R_equivalents 0.0789
_diffrn_reflns_av_sigmaI/netI 0.0547
_diffrn_reflns_limit_h_max 21
_diffrn_reflns_limit_h_min -21
_diffrn_reflns_limit_k_max 21
_diffrn_reflns_limit_k_min -21
_diffrn_reflns_limit_l_max 14
_diffrn_reflns_limit_l_min -14
_diffrn_reflns_number 37693
_diffrn_reflns_theta_full 22.50
_diffrn_reflns_theta_max 22.50
_diffrn_reflns_theta_min 1.41
_exptl_absorpt_coefficient_mu 0.079
_exptl_absorpt_correction_T_max 1.000
_exptl_absorpt_correction_T_min 0.762
_exptl_absorpt_correction_type empirical
_exptl_absorpt_process_details SADABS
_exptl_crystal_colour colourless
_exptl_crystal_density_diffrn 1.197
_exptl_crystal_description prism
_exptl_crystal_F_000 2184
_exptl_crystal_size_max 0.40
_exptl_crystal_size_mid 0.18
_exptl_crystal_size_min 0.16
_platon_squeeze_details ' ?'
_refine_diff_density_max 0.130
_refine_diff_density_min -0.101
_refine_diff_density_rms 0.024
_refine_ls_abs_structure_details 'Flack H D (1983), Acta Cryst. A39, 876-881'
_refine_ls_abs_structure_Flack 0.2(18)
_refine_ls_extinction_method none
_refine_ls_goodness_of_fit_ref 1.059
_refine_ls_hydrogen_treatment mixed
_refine_ls_matrix_type full
_refine_ls_number_parameters 331
_refine_ls_number_reflns 3740
_refine_ls_number_restraints 166
_refine_ls_restrained_S_all 1.046
_refine_ls_R_factor_all 0.0617
_refine_ls_R_factor_gt 0.0460
_refine_ls_shift/su_max 0.000
_refine_ls_shift/su_mean 0.000
_refine_ls_structure_factor_coef Fsqd
_refine_ls_weighting_details 'calc w=1/[\s^2^(Fo^2^)+(0.0385P)^2^+0.1671P] where P=(Fo^2^+2Fc^2^)/3'
_refine_ls_weighting_scheme calc
_refine_ls_wR_factor_gt 0.0948
_refine_ls_wR_factor_ref 0.1006
_reflns_number_gt 3024
_reflns_number_total 3740
_reflns_threshold_expression >2sigma(I)
_cod_data_source_file ja073049esi20070515_024822_2.cif
_cod_data_source_block 2
_cod_original_formula_sum 'C32 H32 N3 O3.50'
_cod_database_code 4109899

loop_
_symmetry_equiv_pos_as_xyz
'x, y, z'
'-x, -y, z+1/2'
'-y+1/2, x+1/2, z+1/4'
'y+1/2, -x+1/2, z+3/4'
'-x+1/2, y+1/2, -z+1/4'
'x+1/2, -y+1/2, -z+3/4'
'y, x, -z'
'-y, -x, -z+1/2'

loop_
_atom_site_label
_atom_site_type_symbol
_atom_site_fract_x
_atom_site_fract_y
_atom_site_fract_z
_atom_site_U_iso_or_equiv
_atom_site_adp_type
_atom_site_occupancy
_atom_site_symmetry_multiplicity
_atom_site_calc_flag
_atom_site_refinement_flags
N1 N 0.92694(9) 0.42658(10) 0.73513(13) 0.0413(5) Uani 1 1 d U
H1N H 0.9012 0.4568 0.7103 0.050 Uiso 1 1 calc R
N2 N 0.84254(10) 0.49991(10) 0.84311(13) 0.0456(5) Uani 1 1 d U
N3 N 0.77542(11) 0.59454(11) 0.74849(15) 0.0653(7) Uani 1 1 d U
H3N H 0.8080 0.5719 0.7233 0.078 Uiso 1 1 calc R
O1 O 0.96147(8) 0.37381(8) 0.87129(11) 0.0467(4) Uani 1 1 d U
O2 O 0.71349(11) 0.61317(12) 0.88300(14) 0.0946(8) Uani 1 1 d U
O3 O 0.60330(12) 0.60330(12) 1.0000 0.1032(11) Uani 1 2 d SD
H3W H 0.6366(4) 0.6069(4) 0.9643(4) 0.155 Uiso 1 1 d RD
C2 C 0.84453(15) 0.32999(16) 0.4827(2) 0.0625(8) Uani 1 1 d DU
H2 H 0.8070 0.3472 0.4507 0.075 Uiso 1 1 calc R
C3 C 0.86540(16) 0.26938(16) 0.4611(2) 0.0624(8) Uani 1 1 d DU
H3 H 0.8425 0.2442 0.4137 0.075 Uiso 1 1 calc R
C4 C 0.92046(15) 0.24277(14) 0.5074(2) 0.0598(8) Uani 1 1 d DU
C5 C 0.94090(19) 0.17876(17) 0.4885(3) 0.0876(11) Uani 1 1 d DU
H5 H 0.9183 0.1533 0.4411 0.105 Uiso 1 1 calc R
C6 C 0.9926(2) 0.15235(19) 0.5369(4) 0.1134(15) Uani 1 1 d DU
H6 H 1.0056 0.1086 0.5235 0.136 Uiso 1 1 calc R
C7 C 1.02669(19) 0.1891(2) 0.6064(4) 0.1142(15) Uani 1 1 d DU
H7 H 1.0629 0.1703 0.6397 0.137 Uiso 1 1 calc R
C8 C 1.00815(16) 0.25175(16) 0.6264(3) 0.0780(10) Uani 1 1 d DU
H8 H 1.0322 0.2764 0.6731 0.094 Uiso 1 1 calc R
C9 C 0.95414(13) 0.28088(13) 0.57958(19) 0.0499(7) Uani 1 1 d DU
C10 C 0.93145(12) 0.34530(13) 0.59991(17) 0.0426(6) Uani 1 1 d DU
C1 C 0.87790(14) 0.36853(13) 0.55300(18) 0.0535(7) Uani 1 1 d DU
H1 H 0.8625 0.4113 0.5674 0.064 Uiso 1 1 calc R
C11 C 0.96965(12) 0.38871(12) 0.66988(16) 0.0411(6) Uani 1 1 d U
H11 H 0.9969 0.3593 0.7118 0.049 Uiso 1 1 calc R
C12 C 1.01638(12) 0.43332(13) 0.61401(18) 0.0474(7) Uani 1 1 d U
H12A H 1.0405 0.4609 0.6603 0.071 Uiso 1 1 calc R
H12B H 0.9913 0.4611 0.5692 0.071 Uiso 1 1 calc R
H12C H 1.0474 0.4066 0.5766 0.071 Uiso 1 1 calc R
C13 C 0.92642(13) 0.41605(12) 0.83077(17) 0.0405(6) Uani 1 1 d U
C14 C 0.87957(12) 0.45686(12) 0.89026(17) 0.0407(6) Uani 1 1 d U
C15 C 0.87748(12) 0.44824(13) 0.99135(17) 0.0480(7) Uani 1 1 d U
H15 H 0.9056 0.4181 1.0234 0.058 Uiso 1 1 calc R
C16 C 0.83265(14) 0.48549(15) 1.04309(18) 0.0563(7) Uani 1 1 d U
H16 H 0.8295 0.4810 1.1120 0.068 Uiso 1 1 calc R
C17 C 0.79293(13) 0.52863(15) 0.99522(19) 0.0573(8) Uani 1 1 d U
H17 H 0.7616 0.5539 1.0300 0.069 Uiso 1 1 calc R
C18 C 0.79929(13) 0.53475(13) 0.89472(17) 0.0477(7) Uani 1 1 d U
C19 C 0.75889(15) 0.58316(16) 0.8414(2) 0.0666(9) Uani 1 1 d U
C20 C 0.74226(17) 0.64277(17) 0.6859(2) 0.0776(10) Uani 1 1 d U
H20 H 0.7129 0.6693 0.7290 0.093 Uiso 1 1 calc R
C21 C 0.69872(17) 0.60631(19) 0.6144(2) 0.0988(12) Uani 1 1 d U
H21A H 0.6690 0.5774 0.6505 0.148 Uiso 1 1 calc R
H21B H 0.7259 0.5801 0.5703 0.148 Uiso 1 1 calc R
H21C H 0.6731 0.6379 0.5762 0.148 Uiso 1 1 calc R
C31 C 0.80440(18) 0.68979(17) 0.5425(2) 0.0779(10) Uani 1 1 d DU
H31 H 0.7814 0.6602 0.5014 0.093 Uiso 1 1 calc R
C22 C 0.79213(17) 0.68962(16) 0.6414(2) 0.0719(9) Uani 1 1 d DU
C23 C 0.82755(19) 0.73489(18) 0.7018(2) 0.0811(10) Uani 1 1 d DU
C24 C 0.81797(19) 0.73800(19) 0.8047(3) 0.0944(12) Uani 1 1 d DU
H24 H 0.7865 0.7107 0.8356 0.113 Uiso 1 1 calc R
C25 C 0.8554(2) 0.7817(2) 0.8594(3) 0.1153(15) Uani 1 1 d DU
H25 H 0.8501 0.7834 0.9283 0.138 Uiso 1 1 calc R
C26 C 0.9007(3) 0.8231(2) 0.8143(4) 0.1276(17) Uani 1 1 d DU
H26 H 0.9252 0.8532 0.8526 0.153 Uiso 1 1 calc R
C27 C 0.9099(2) 0.8208(2) 0.7154(4) 0.1232(16) Uani 1 1 d DU
H27 H 0.9412 0.8489 0.6860 0.148 Uiso 1 1 calc R
C28 C 0.8741(2) 0.77789(18) 0.6570(3) 0.0941(11) Uani 1 1 d DU
C29 C 0.8841(2) 0.7746(2) 0.5562(3) 0.1059(13) Uani 1 1 d DU
H29 H 0.9155 0.8025 0.5264 0.127 Uiso 1 1 calc R
C30 C 0.8502(2) 0.7328(2) 0.5014(3) 0.0943(12) Uani 1 1 d DU
H30 H 0.8572 0.7320 0.4328 0.113 Uiso 1 1 calc R

loop_
_atom_site_aniso_label
_atom_site_aniso_U_11
_atom_site_aniso_U_22
_atom_site_aniso_U_33
_atom_site_aniso_U_23
_atom_site_aniso_U_13
_atom_site_aniso_U_12
N1 0.0475(13) 0.0481(13) 0.0284(11) 0.0061(10) -0.0036(10) 0.0051(10)
N2 0.0385(13) 0.0620(16) 0.0363(11) -0.0004(11) 0.0016(10) -0.0003(11)
N3 0.0690(16) 0.0860(18) 0.0410(14) 0.0009(13) 0.0032(12) 0.0361(14)
O1 0.0511(12) 0.0538(12) 0.0352(9) 0.0067(9) -0.0035(9) -0.0008(9)
O2 0.0845(17) 0.138(2) 0.0608(13) 0.0087(14) 0.0206(12) 0.0557(16)
O3 0.1115(17) 0.1115(17) 0.087(2) -0.0233(15) 0.0233(15) -0.006(2)
C2 0.068(2) 0.065(2) 0.0542(18) 0.0076(17) -0.0179(16) -0.0169(17)
C3 0.072(2) 0.068(2) 0.0469(18) -0.0065(15) 0.0068(16) -0.0280(18)
C4 0.061(2) 0.060(2) 0.0579(18) -0.0151(16) 0.0188(16) -0.0137(16)
C5 0.079(3) 0.069(2) 0.114(3) -0.041(2) 0.018(2) -0.008(2)
C6 0.099(3) 0.069(3) 0.172(4) -0.050(3) 0.017(3) 0.014(2)
C7 0.083(3) 0.086(3) 0.173(4) -0.040(3) -0.011(3) 0.034(2)
C8 0.063(2) 0.067(2) 0.104(3) -0.029(2) -0.0040(19) 0.0119(18)
C9 0.0458(17) 0.0481(17) 0.0559(17) -0.0046(14) 0.0113(14) -0.0016(14)
C10 0.0479(17) 0.0478(17) 0.0322(14) 0.0072(13) 0.0050(13) -0.0059(14)
C1 0.0647(19) 0.0435(17) 0.0523(17) 0.0029(14) -0.0103(15) -0.0040(15)
C11 0.0445(16) 0.0453(16) 0.0336(13) 0.0027(12) -0.0015(12) 0.0069(13)
C12 0.0487(17) 0.0554(18) 0.0380(14) -0.0053(13) 0.0046(13) -0.0022(14)
C13 0.0446(17) 0.0439(17) 0.0329(14) 0.0004(12) -0.0023(12) -0.0122(13)
C14 0.0385(16) 0.0512(17) 0.0324(14) -0.0013(13) -0.0018(12) -0.0087(13)
C15 0.0466(17) 0.0582(18) 0.0391(16) 0.0029(14) -0.0013(13) -0.0080(14)
C16 0.058(2) 0.079(2) 0.0316(14) 0.0010(15) 0.0038(14) -0.0058(16)
C17 0.0506(19) 0.080(2) 0.0414(16) -0.0072(16) 0.0067(14) 0.0026(16)
C18 0.0426(17) 0.0626(19) 0.0378(15) -0.0012(14) 0.0051(13) 0.0015(14)
C19 0.061(2) 0.090(2) 0.0487(18) -0.0047(17) 0.0067(16) 0.0265(18)
C20 0.083(2) 0.100(3) 0.0503(18) -0.0042(18) -0.0095(17) 0.048(2)
C21 0.093(3) 0.129(3) 0.074(2) 0.008(2) -0.029(2) 0.022(2)
C31 0.104(3) 0.070(2) 0.060(2) 0.0057(18) -0.0049(19) 0.045(2)
C22 0.092(3) 0.067(2) 0.057(2) -0.0014(17) -0.0053(19) 0.0478(18)
C23 0.101(3) 0.072(2) 0.070(2) -0.0121(19) -0.011(2) 0.051(2)
C24 0.109(3) 0.096(3) 0.078(2) -0.030(2) -0.013(2) 0.058(2)
C25 0.135(4) 0.105(4) 0.105(3) -0.044(3) -0.020(3) 0.058(3)
C26 0.145(5) 0.079(3) 0.158(5) -0.040(3) -0.031(4) 0.046(3)
C27 0.145(4) 0.070(3) 0.155(4) -0.021(3) -0.006(4) 0.041(3)
C28 0.118(3) 0.054(3) 0.110(3) -0.004(2) -0.003(3) 0.042(2)
C29 0.126(4) 0.074(3) 0.118(3) 0.019(3) 0.015(3) 0.043(2)
C30 0.123(4) 0.082(3) 0.078(3) 0.022(2) 0.008(2) 0.050(2)

loop_
_atom_type_symbol
_atom_type_description
_atom_type_scat_dispersion_real
_atom_type_scat_dispersion_imag
_atom_type_scat_source
C C 0.0033 0.0016 'International Tables Vol C Tables 4.2.6.8 and 6.1.1.4'
H H 0.0000 0.0000 'International Tables Vol C Tables 4.2.6.8 and 6.1.1.4'
N N 0.0061 0.0033 'International Tables Vol C Tables 4.2.6.8 and 6.1.1.4'
O O 0.0106 0.0060 'International Tables Vol C Tables 4.2.6.8 and 6.1.1.4'

loop_
_geom_angle_atom_site_label_1
_geom_angle_atom_site_label_2
_geom_angle_atom_site_label_3
_geom_angle
C13 N1 C11 121.3(2)
C14 N2 C18 118.2(2)
C19 N3 C20 123.7(2)
C3 C2 C1 120.6(3)
C2 C3 C4 120.8(3)
C5 C4 C3 121.3(3)
C5 C4 C9 119.5(3)
C3 C4 C9 119.1(3)
C6 C5 C4 120.9(4)
C5 C6 C7 120.4(4)
C8 C7 C6 120.2(4)
C7 C8 C9 121.5(3)
C8 C9 C10 123.9(3)
C8 C9 C4 117.4(3)
C10 C9 C4 118.7(3)
C1 C10 C9 119.6(2)
C1 C10 C11 120.6(2)
C9 C10 C11 119.7(2)
C10 C1 C2 121.0(3)
N1 C11 C10 112.7(2)
N1 C11 C12 111.2(2)
C10 C11 C12 110.70(19)
O1 C13 N1 123.0(2)
O1 C13 C14 120.3(2)
N1 C13 C14 116.6(2)
N2 C14 C15 123.3(2)
N2 C14 C13 117.7(2)
C15 C14 C13 119.0(2)
C16 C15 C14 117.3(2)
C17 C16 C15 120.1(2)
C16 C17 C18 118.6(2)
N2 C18 C17 122.6(2)
N2 C18 C19 117.6(2)
C17 C18 C19 119.8(2)
O2 C19 N3 122.4(3)
O2 C19 C18 121.1(3)
N3 C19 C18 116.4(2)
N3 C20 C21 108.5(3)
N3 C20 C22 110.2(3)
C21 C20 C22 116.2(3)
C22 C31 C30 121.2(4)
C31 C22 C23 118.2(4)
C31 C22 C20 121.1(3)
C23 C22 C20 120.7(3)
C24 C23 C28 119.2(4)
C24 C23 C22 122.0(4)
C28 C23 C22 118.8(3)
C25 C24 C23 119.0(4)
C24 C25 C26 120.9(5)
C27 C26 C25 120.5(5)
C26 C27 C28 121.3(5)
C27 C28 C29 121.4(5)
C27 C28 C23 119.2(4)
C29 C28 C23 119.4(4)
C30 C29 C28 120.8(5)
C29 C30 C31 121.6(4)

loop_
_geom_bond_atom_site_label_1
_geom_bond_atom_site_label_2
_geom_bond_distance
N1 C13 1.327(3)
N1 C11 1.468(3)
N2 C14 1.327(3)
N2 C18 1.336(3)
N3 C19 1.336(3)
N3 C20 1.471(3)
O1 C13 1.251(3)
O2 C19 1.248(3)
C2 C3 1.342(4)
C2 C1 1.418(4)
C3 C4 1.401(4)
C4 C5 1.397(4)
C4 C9 1.433(4)
C5 C6 1.358(5)
C6 C7 1.398(5)
C7 C8 1.362(4)
C8 C9 1.408(4)
C9 C10 1.422(3)
C10 C1 1.354(3)
C10 C11 1.520(3)
C11 C12 1.525(3)
C13 C14 1.508(3)
C14 C15 1.395(3)
C15 C16 1.385(4)
C16 C17 1.365(4)
C17 C18 1.387(3)
C18 C19 1.480(4)
C20 C21 1.518(4)
C20 C22 1.525(4)
C31 C22 1.377(4)
C31 C30 1.400(5)
C22 C23 1.436(4)
C23 C24 1.423(4)
C23 C28 1.433(5)
C24 C25 1.394(5)
C25 C26 1.397(6)
C26 C27 1.367(6)
C27 C28 1.393(5)
C28 C29 1.396(5)
C29 C30 1.331(5)

loop_
_platon_squeeze_void_nr
_platon_squeeze_void_average_x
_platon_squeeze_void_average_y
_platon_squeeze_void_average_z
_platon_squeeze_void_volume
_platon_squeeze_void_count_electrons
1 0.000 0.000 -0.013 388.3 63.1
2 0.500 0.500 0.005 388.3 63.2
3 0.757 0.757 0.000 56.4 -1.2
4 0.743 0.257 0.250 56.4 -1.2
5 0.243 0.243 0.500 56.4 -1.2
6 0.257 0.743 0.750 56.4 -1.2
